data_4302033
loop_
_publ_author_name
'Stephen T. Liddle'
'David P. Mills'
'Benedict M. Gardner'
'Jonathan McMaster'
'Cameron Jones'
'William D. Woodul'

_publ_section_title
;
A Heterobimetallic Gallyl Complex Containing an Unsupported Ga-Y Bond
;
_journal_name_full 'Inorganic Chemistry'
_journal_page_first 3520
_journal_page_last 3522
_journal_paper_doi 10.1021/ic900278t
_journal_volume 48
_journal_year 2009
_chemical_formula_moiety 'C65 H90 Ga N4 O2 P2 Si2 Y'
_chemical_formula_sum 'C65 H90 Ga N4 O2 P2 Si2 Y'
_chemical_formula_weight 1236.16
_chemical_name_systematic
; 
 ? 
;
_space_group_IT_number 14
_symmetry_cell_setting monoclinic
_symmetry_space_group_name_Hall '-P 2yn'
_symmetry_space_group_name_H-M 'P 1 21/n 1'
_atom_sites_solution_hydrogens 'geom, Me from difmap'
_atom_sites_solution_primary direct
_atom_sites_solution_secondary difmap
_audit_creation_method 'enCIFer editing of SHELXL97 CIF output'
_cell_angle_alpha 90.00
_cell_angle_beta 94.113(2)
_cell_angle_gamma 90.00
_cell_formula_units_Z 4
_cell_length_a 13.4466(8)
_cell_length_b 21.0498(12)
_cell_length_c 23.1044(13)
_cell_measurement_reflns_used 7439
_cell_measurement_temperature 150(2)
_cell_measurement_theta_max 25.42
_cell_measurement_theta_min 2.45
_cell_volume 6522.8(7)
_computing_cell_refinement 'Bruker SAINT version 6.36A (Bruker, 2000)'
_computing_data_collection 'Bruker SMART version 5.625 (Bruker, 2001)'
_computing_data_reduction 'Bruker SAINT; SHELXTL (Sheldrick, 2008)'
_computing_molecular_graphics 'Bruker SHELXTL'
_computing_publication_material 'enCIFer (Allen et al., 2004); PLATON (Spek, 2003)'
_computing_structure_refinement 'SHELXL97 (Sheldrick, 2008)'
_computing_structure_solution 'Bruker SHELXTL'
_diffrn_ambient_temperature 150(2)
_diffrn_measured_fraction_theta_full 0.999
_diffrn_measured_fraction_theta_max 0.999
_diffrn_measurement_device_type 'Bruker SMART APEX CCD diffractometer'
_diffrn_measurement_method '\w rotation with narrow frames'
_diffrn_radiation_monochromator graphite
_diffrn_radiation_source 'normal-focus sealed tube'
_diffrn_radiation_type MoK\a
_diffrn_radiation_wavelength 0.71073
_diffrn_reflns_av_R_equivalents 0.0587
_diffrn_reflns_av_sigmaI/netI 0.0543
_diffrn_reflns_limit_h_max 15
_diffrn_reflns_limit_h_min -15
_diffrn_reflns_limit_k_max 25
_diffrn_reflns_limit_k_min -24
_diffrn_reflns_limit_l_max 27
_diffrn_reflns_limit_l_min -27
_diffrn_reflns_number 46556
_diffrn_reflns_theta_full 25.00
_diffrn_reflns_theta_max 25.00
_diffrn_reflns_theta_min 1.93
_diffrn_standards_decay_% 0
_diffrn_standards_number 0
_exptl_absorpt_coefficient_mu 1.428
_exptl_absorpt_correction_T_max 0.81
_exptl_absorpt_correction_T_min 0.72
_exptl_absorpt_correction_type multi-scan
_exptl_absorpt_process_details '(SADABS; Bruker, 2001)'
_exptl_crystal_colour Yellow
_exptl_crystal_density_diffrn 1.259
_exptl_crystal_density_method 'not measured'
_exptl_crystal_description Block
_exptl_crystal_F_000 2608
_exptl_crystal_size_max 0.22
_exptl_crystal_size_mid 0.17
_exptl_crystal_size_min 0.14
_refine_diff_density_max 0.59
_refine_diff_density_min -0.29
_refine_diff_density_rms 0.07
_refine_ls_extinction_method none
_refine_ls_goodness_of_fit_ref 1.032
_refine_ls_hydrogen_treatment constr
_refine_ls_matrix_type full
_refine_ls_number_parameters 726
_refine_ls_number_reflns 11482
_refine_ls_number_restraints 10
_refine_ls_restrained_S_all 1.035
_refine_ls_R_factor_all 0.0668
_refine_ls_R_factor_gt 0.0395
_refine_ls_shift/su_max 0.001
_refine_ls_shift/su_mean 0.000
_refine_ls_structure_factor_coef Fsqd
_refine_ls_weighting_details 'calc w=1/[\s^2^(Fo^2^)+(0.0462P)^2^+1.5668P] where P=(Fo^2^+2Fc^2^)/3'
_refine_ls_weighting_scheme calc
_refine_ls_wR_factor_gt 0.0851
_refine_ls_wR_factor_ref 0.0956
_reflns_number_gt 8387
_reflns_number_total 11482
_reflns_threshold_expression I>2\s(I)
_cod_data_source_file ic900278t_si_003_2.cif
_cod_data_source_block 11
_cod_original_sg_symbol_H-M 'P 21/n'
_cod_database_code 4302033

loop_
_symmetry_equiv_pos_as_xyz
'x, y, z'
'-x+1/2, y+1/2, -z+1/2'
'-x, -y, -z'
'x-1/2, -y-1/2, z-1/2'

loop_
_atom_site_label
_atom_site_type_symbol
_atom_site_fract_x
_atom_site_fract_y
_atom_site_fract_z
_atom_site_U_iso_or_equiv
_atom_site_adp_type
_atom_site_occupancy
_atom_site_symmetry_multiplicity
_atom_site_calc_flag
_atom_site_refinement_flags
_atom_site_disorder_assembly
_atom_site_disorder_group
Y1 Y 0.55136(2) 0.240404(13) 0.145753(12) 0.01694(8) Uani 1 1 d . . .
P1 P 0.43523(6) 0.15357(3) 0.21475(3) 0.01794(18) Uani 1 1 d . . .
P2 P 0.49126(6) 0.29942(4) 0.25343(3) 0.01860(18) Uani 1 1 d . . .
C1 C 0.4624(2) 0.22807(13) 0.22883(12) 0.0197(7) Uani 1 1 d . A .
C2 C 0.4934(2) 0.10083(14) 0.27031(13) 0.0226(7) Uani 1 1 d . A .
C3 C 0.5867(2) 0.07592(15) 0.26473(14) 0.0283(8) Uani 1 1 d . . .
H3A H 0.6162 0.0801 0.2288 0.034 Uiso 1 1 calc R A .
C4 C 0.6388(3) 0.04484(16) 0.31019(15) 0.0349(8) Uani 1 1 d . A .
H4A H 0.7033 0.0282 0.3054 0.042 Uiso 1 1 calc R . .
C5 C 0.5968(3) 0.03818(16) 0.36229(16) 0.0407(9) Uani 1 1 d . . .
H5A H 0.6325 0.0174 0.3938 0.049 Uiso 1 1 calc R A .
C6 C 0.5026(3) 0.06179(18) 0.36856(16) 0.0461(10) Uani 1 1 d . A .
H6A H 0.4727 0.0566 0.4043 0.055 Uiso 1 1 calc R . .
C7 C 0.4518(3) 0.09289(17) 0.32306(15) 0.0374(9) Uani 1 1 d . . .
H7A H 0.3870 0.1092 0.3279 0.045 Uiso 1 1 calc R A .
C8 C 0.3035(2) 0.13551(14) 0.22063(13) 0.0208(7) Uani 1 1 d . A .
C9 C 0.2658(2) 0.07408(15) 0.21460(14) 0.0280(8) Uani 1 1 d . . .
H9A H 0.3073 0.0409 0.2023 0.034 Uiso 1 1 calc R A .
C10 C 0.1688(2) 0.06074(15) 0.22629(14) 0.0305(8) Uani 1 1 d . A .
H10A H 0.1436 0.0188 0.2213 0.037 Uiso 1 1 calc R . .
C11 C 0.1084(2) 0.10798(16) 0.24514(14) 0.0303(8) Uani 1 1 d . . .
H11A H 0.0422 0.0985 0.2542 0.036 Uiso 1 1 calc R A .
C12 C 0.1444(2) 0.16939(16) 0.25088(15) 0.0318(8) Uani 1 1 d . A .
H12A H 0.1024 0.2023 0.2632 0.038 Uiso 1 1 calc R . .
C13 C 0.2411(2) 0.18313(14) 0.23875(13) 0.0243(7) Uani 1 1 d . . .
H13A H 0.2652 0.2254 0.2428 0.029 Uiso 1 1 calc R A .
C14 C 0.5466(2) 0.30042(14) 0.32791(13) 0.0222(7) Uani 1 1 d . A .
C15 C 0.5607(3) 0.35548(16) 0.36005(15) 0.0342(8) Uani 1 1 d . . .
H15A H 0.5435 0.3953 0.3427 0.041 Uiso 1 1 calc R A .
C16 C 0.5995(3) 0.35355(17) 0.41725(15) 0.0389(9) Uani 1 1 d . A .
H16A H 0.6097 0.3919 0.4386 0.047 Uiso 1 1 calc R . .
C17 C 0.6231(3) 0.29663(18) 0.44286(15) 0.0386(9) Uani 1 1 d . . .
H17A H 0.6484 0.2954 0.4823 0.046 Uiso 1 1 calc R A .
C18 C 0.6103(3) 0.24076(17) 0.41179(15) 0.0385(9) Uani 1 1 d . A .
H18A H 0.6273 0.2012 0.4296 0.046 Uiso 1 1 calc R . .
C19 C 0.5725(2) 0.24311(16) 0.35432(14) 0.0300(8) Uani 1 1 d . . .
H19A H 0.5643 0.2048 0.3328 0.036 Uiso 1 1 calc R A .
C20 C 0.3788(2) 0.34742(13) 0.25732(13) 0.0214(7) Uani 1 1 d . A .
C21 C 0.3208(2) 0.34237(15) 0.30445(14) 0.0298(8) Uani 1 1 d . . .
H21A H 0.3452 0.3192 0.3378 0.036 Uiso 1 1 calc R A .
C22 C 0.2280(3) 0.37063(17) 0.30343(16) 0.0371(9) Uani 1 1 d . A .
H22A H 0.1896 0.3672 0.3362 0.045 Uiso 1 1 calc R . .
C23 C 0.1908(3) 0.40367(16) 0.25541(16) 0.0363(9) Uani 1 1 d . . .
H23A H 0.1266 0.4225 0.2548 0.044 Uiso 1 1 calc R A .
C24 C 0.2473(2) 0.40938(15) 0.20799(15) 0.0328(8) Uani 1 1 d . A .
H24A H 0.2219 0.4322 0.1747 0.039 Uiso 1 1 calc R . .
C25 C 0.3409(2) 0.38184(14) 0.20910(14) 0.0253(7) Uani 1 1 d . . .
H25A H 0.3798 0.3864 0.1766 0.030 Uiso 1 1 calc R A .
N1 N 0.47601(18) 0.13868(11) 0.15146(10) 0.0194(6) Uani 1 1 d . A .
Si1 Si 0.46039(7) 0.07698(4) 0.10323(4) 0.0242(2) Uani 1 1 d . . .
C26 C 0.3321(3) 0.07382(17) 0.06614(16) 0.0405(9) Uani 1 1 d . A .
H26A H 0.3178 0.1139 0.0455 0.061 Uiso 1 1 calc R . .
H26B H 0.2832 0.0674 0.0951 0.061 Uiso 1 1 calc R . .
H26C H 0.3280 0.0386 0.0384 0.061 Uiso 1 1 calc R . .
C27 C 0.5488(3) 0.08705(16) 0.04554(14) 0.0365(9) Uani 1 1 d . A .
H27A H 0.6169 0.0788 0.0618 0.055 Uiso 1 1 calc R . .
H27B H 0.5443 0.1306 0.0305 0.055 Uiso 1 1 calc R . .
H27C H 0.5318 0.0571 0.0139 0.055 Uiso 1 1 calc R . .
C28 C 0.4874(3) -0.00303(14) 0.13629(16) 0.0426(10) Uani 1 1 d . A .
H28A H 0.5586 -0.0061 0.1484 0.064 Uiso 1 1 calc R . .
H28B H 0.4695 -0.0362 0.1076 0.064 Uiso 1 1 calc R . .
H28C H 0.4482 -0.0086 0.1701 0.064 Uiso 1 1 calc R . .
N2 N 0.56463(17) 0.33013(11) 0.20768(10) 0.0188(5) Uani 1 1 d . A .
Si2 Si 0.63317(6) 0.39893(4) 0.20906(4) 0.0229(2) Uani 1 1 d . . .
C29 C 0.5600(3) 0.47123(15) 0.22504(16) 0.0374(9) Uani 1 1 d . A .
H29A H 0.5009 0.4738 0.1978 0.056 Uiso 1 1 calc R . .
H29B H 0.6014 0.5091 0.2210 0.056 Uiso 1 1 calc R . .
H29C H 0.5393 0.4688 0.2648 0.056 Uiso 1 1 calc R . .
C30 C 0.7441(3) 0.39753(17) 0.26197(18) 0.0480(11) Uani 1 1 d . A .
H30A H 0.7954 0.3700 0.2473 0.072 Uiso 1 1 calc R . .
H30B H 0.7248 0.3812 0.2993 0.072 Uiso 1 1 calc R . .
H30C H 0.7705 0.4407 0.2672 0.072 Uiso 1 1 calc R . .
C31 C 0.6766(3) 0.40986(18) 0.13509(16) 0.0507(11) Uani 1 1 d . A .
H31A H 0.7185 0.3737 0.1256 0.076 Uiso 1 1 calc R . .
H31B H 0.7155 0.4492 0.1339 0.076 Uiso 1 1 calc R . .
H31C H 0.6189 0.4124 0.1068 0.076 Uiso 1 1 calc R . .
Ga1 Ga 0.67336(2) 0.254463(15) 0.033740(14) 0.01893(9) Uani 1 1 d . A .
N3 N 0.80430(17) 0.23149(11) 0.01078(10) 0.0202(6) Uani 1 1 d . . .
N4 N 0.64885(18) 0.27838(11) -0.04642(10) 0.0215(6) Uani 1 1 d . . .
C32 C 0.8114(2) 0.24266(16) -0.04834(14) 0.0295(8) Uani 1 1 d . A .
H32A H 0.8704 0.2330 -0.0668 0.035 Uiso 1 1 calc R . .
C33 C 0.7315(2) 0.26760(16) -0.07790(14) 0.0304(8) Uani 1 1 d . A .
H33A H 0.7313 0.2774 -0.1181 0.036 Uiso 1 1 calc R . .
C34 C 0.8915(2) 0.20847(14) 0.04210(13) 0.0198(7) Uani 1 1 d . A .
C35 C 0.9546(2) 0.25075(14) 0.07542(13) 0.0231(7) Uani 1 1 d . . .
C36 C 1.0417(2) 0.22762(15) 0.10320(14) 0.0276(8) Uani 1 1 d . A .
H36A H 1.0834 0.2555 0.1263 0.033 Uiso 1 1 calc R . .
C37 C 1.0690(2) 0.16474(16) 0.09793(13) 0.0284(8) Uani 1 1 d . . .
H37A H 1.1309 0.1503 0.1155 0.034 Uiso 1 1 calc R A .
C38 C 1.0067(2) 0.12321(15) 0.06722(14) 0.0267(7) Uani 1 1 d . A .
H38A H 1.0255 0.0799 0.0644 0.032 Uiso 1 1 calc R . .
C39 C 0.9166(2) 0.14334(14) 0.04021(13) 0.0222(7) Uani 1 1 d . . .
C40 C 0.9259(3) 0.32024(15) 0.08098(16) 0.0352(9) Uani 1 1 d . A .
H40A H 0.8517 0.3218 0.0818 0.042 Uiso 1 1 calc R . .
C41 C 0.9695(3) 0.35153(17) 0.13681(17) 0.0501(11) Uani 1 1 d . . .
H41A H 0.9395 0.3936 0.1408 0.075 Uiso 1 1 calc R A .
H41B H 1.0418 0.3559 0.1353 0.075 Uiso 1 1 calc R . .
H41C H 0.9551 0.3251 0.1701 0.075 Uiso 1 1 calc R . .
C42 C 0.9527(4) 0.35874(18) 0.02862(18) 0.0613(13) Uani 1 1 d . . .
H42A H 0.9189 0.3408 -0.0066 0.092 Uiso 1 1 calc R A .
H42B H 1.0250 0.3574 0.0256 0.092 Uiso 1 1 calc R . .
H42C H 0.9314 0.4029 0.0331 0.092 Uiso 1 1 calc R . .
C43 C 0.8445(2) 0.09514(15) 0.01102(14) 0.0285(8) Uani 1 1 d . A .
H43A H 0.7775 0.1157 0.0059 0.034 Uiso 1 1 calc R . .
C44 C 0.8737(3) 0.07504(19) -0.04884(16) 0.0514(11) Uani 1 1 d . . .
H44A H 0.8769 0.1126 -0.0737 0.077 Uiso 1 1 calc R A .
H44B H 0.8240 0.0453 -0.0661 0.077 Uiso 1 1 calc R . .
H44C H 0.9391 0.0543 -0.0452 0.077 Uiso 1 1 calc R . .
C45 C 0.8344(3) 0.03590(15) 0.04871(15) 0.0380(9) Uani 1 1 d . . .
H45A H 0.8180 0.0487 0.0877 0.057 Uiso 1 1 calc R A .
H45B H 0.8974 0.0124 0.0513 0.057 Uiso 1 1 calc R . .
H45C H 0.7811 0.0087 0.0313 0.057 Uiso 1 1 calc R . .
C46 C 0.5656(2) 0.31174(14) -0.07306(13) 0.0238(7) Uani 1 1 d . A .
C47 C 0.4813(2) 0.27809(15) -0.09497(14) 0.0277(8) Uani 1 1 d . . .
C48 C 0.3966(3) 0.31229(17) -0.11537(16) 0.0377(9) Uani 1 1 d . A .
H48A H 0.3382 0.2900 -0.1291 0.045 Uiso 1 1 calc R . .
C49 C 0.3964(3) 0.37785(16) -0.11580(16) 0.0392(9) Uani 1 1 d . . .
H49A H 0.3381 0.4004 -0.1294 0.047 Uiso 1 1 calc R A .
C50 C 0.4813(3) 0.41037(16) -0.09641(14) 0.0344(8) Uani 1 1 d . A .
H50A H 0.4816 0.4555 -0.0980 0.041 Uiso 1 1 calc R . .
C51 C 0.5665(2) 0.37862(15) -0.07467(13) 0.0265(7) Uani 1 1 d . . .
C52 C 0.4803(3) 0.20606(15) -0.09850(14) 0.0313(8) Uani 1 1 d . A .
H52A H 0.5447 0.1901 -0.0795 0.038 Uiso 1 1 calc R . .
C53 C 0.3961(3) 0.17651(19) -0.0673(2) 0.0597(12) Uani 1 1 d . . .
H53A H 0.4005 0.1906 -0.0268 0.090 Uiso 1 1 calc R A .
H53B H 0.4015 0.1301 -0.0687 0.090 Uiso 1 1 calc R . .
H53C H 0.3320 0.1897 -0.0864 0.090 Uiso 1 1 calc R . .
C54 C 0.4743(3) 0.18482(17) -0.16183(16) 0.0446(10) Uani 1 1 d . . .
H54A H 0.5290 0.2041 -0.1815 0.067 Uiso 1 1 calc R A .
H54B H 0.4104 0.1983 -0.1810 0.067 Uiso 1 1 calc R . .
H54C H 0.4796 0.1384 -0.1636 0.067 Uiso 1 1 calc R . .
C55 C 0.6586(3) 0.41639(16) -0.05390(16) 0.0364(9) Uani 1 1 d . A .
H55A H 0.7050 0.3871 -0.0311 0.044 Uiso 1 1 calc R . .
C56 C 0.7120(3) 0.4411(2) -0.10470(19) 0.0695(14) Uani 1 1 d . . .
H56A H 0.7294 0.4054 -0.1293 0.104 Uiso 1 1 calc R A .
H56B H 0.7729 0.4633 -0.0903 0.104 Uiso 1 1 calc R . .
H56C H 0.6683 0.4705 -0.1274 0.104 Uiso 1 1 calc R . .
C57 C 0.6347(3) 0.47134(19) -0.01466(17) 0.0557(11) Uani 1 1 d . . .
H57A H 0.6969 0.4903 0.0020 0.084 Uiso 1 1 calc R A .
H57B H 0.5957 0.4558 0.0166 0.084 Uiso 1 1 calc R . .
H57C H 0.5961 0.5034 -0.0373 0.084 Uiso 1 1 calc R . .
O1 O 0.70330(15) 0.19907(10) 0.18346(9) 0.0247(5) Uani 1 1 d . A .
C58 C 0.7529(2) 0.14635(15) 0.15644(14) 0.0264(7) Uani 1 1 d . . .
H58A H 0.7729 0.1586 0.1176 0.032 Uiso 1 1 calc R A .
H58B H 0.7081 0.1090 0.1522 0.032 Uiso 1 1 calc R . .
C59 C 0.8432(3) 0.13137(18) 0.19645(16) 0.0428(10) Uani 1 1 d . A .
H59A H 0.8289 0.0966 0.2235 0.051 Uiso 1 1 calc R . .
H59B H 0.9003 0.1189 0.1742 0.051 Uiso 1 1 calc R . .
C60 C 0.8641(3) 0.19253(18) 0.22859(17) 0.0433(10) Uani 1 1 d . . .
H60A H 0.9018 0.1850 0.2664 0.052 Uiso 1 1 calc R A .
H60B H 0.9017 0.2226 0.2054 0.052 Uiso 1 1 calc R . .
C61 C 0.7615(3) 0.21628(19) 0.23647(17) 0.0493(11) Uani 1 1 d . A .
H61A H 0.7340 0.1960 0.2705 0.059 Uiso 1 1 calc R . .
H61B H 0.7617 0.2629 0.2420 0.059 Uiso 1 1 calc R . .
O2 O 0.41758(14) 0.28396(9) 0.08809(9) 0.0252(5) Uani 0.50 1 d PD A 1
C62 C 0.31514(19) 0.26496(15) 0.09212(15) 0.0331(8) Uani 0.50 1 d PD A 1
H62A H 0.3010 0.2590 0.1332 0.040 Uiso 0.50 1 calc PR A 1
H62B H 0.3019 0.2244 0.0713 0.040 Uiso 0.50 1 calc PR A 1
C63 C 0.2498(5) 0.3174(3) 0.0648(3) 0.028(2) Uani 0.50 1 d PD A 1
H63A H 0.1861 0.3006 0.0469 0.034 Uiso 0.50 1 calc PR A 1
H63B H 0.2361 0.3509 0.0932 0.034 Uiso 0.50 1 calc PR A 1
C64 C 0.3175(4) 0.3409(4) 0.0196(3) 0.033(2) Uani 0.50 1 d PD A 1
H64A H 0.2987 0.3843 0.0063 0.040 Uiso 0.50 1 calc PR A 1
H64B H 0.3157 0.3120 -0.0143 0.040 Uiso 0.50 1 calc PR A 1
C65 C 0.4204(2) 0.34039(14) 0.05289(15) 0.0360(9) Uani 0.50 1 d PD A 1
H65A H 0.4744 0.3379 0.0260 0.043 Uiso 0.50 1 calc PR A 1
H65B H 0.4304 0.3788 0.0773 0.043 Uiso 0.50 1 calc PR A 1
O2A O 0.41758(14) 0.28396(9) 0.08809(9) 0.0252(5) Uani 0.50 1 d PD A 2
C62A C 0.31514(19) 0.26496(15) 0.09212(15) 0.0331(8) Uani 0.50 1 d PD A 2
H62C H 0.2893 0.2794 0.1290 0.040 Uiso 0.50 1 calc PR A 2
H62D H 0.3073 0.2183 0.0887 0.040 Uiso 0.50 1 calc PR A 2
C63A C 0.2641(6) 0.2991(3) 0.0403(3) 0.030(2) Uani 0.50 1 d PD A 2
H63C H 0.2754 0.2767 0.0037 0.036 Uiso 0.50 1 calc PR A 2
H63D H 0.1915 0.3028 0.0442 0.036 Uiso 0.50 1 calc PR A 2
C64A C 0.3137(4) 0.3639(3) 0.0423(4) 0.032(2) Uani 0.50 1 d PD A 2
H64C H 0.2926 0.3904 0.0746 0.039 Uiso 0.50 1 calc PR A 2
H64D H 0.3027 0.3872 0.0052 0.039 Uiso 0.50 1 calc PR A 2
C65A C 0.4204(2) 0.34039(14) 0.05289(15) 0.0360(9) Uani 0.50 1 d PD A 2
H65C H 0.4488 0.3306 0.0156 0.043 Uiso 0.50 1 calc PR A 2
H65D H 0.4623 0.3733 0.0732 0.043 Uiso 0.50 1 calc PR A 2

loop_
_atom_site_aniso_label
_atom_site_aniso_U_11
_atom_site_aniso_U_22
_atom_site_aniso_U_33
_atom_site_aniso_U_23
_atom_site_aniso_U_13
_atom_site_aniso_U_12
Y1 0.01750(16) 0.01582(15) 0.01773(16) 0.00054(12) 0.00289(12) 0.00015(12)
P1 0.0180(4) 0.0151(4) 0.0209(4) 0.0016(3) 0.0029(3) -0.0005(3)
P2 0.0206(4) 0.0164(4) 0.0190(4) -0.0015(3) 0.0033(3) 0.0000(3)
C1 0.0196(16) 0.0206(16) 0.0190(16) 0.0040(12) 0.0024(13) -0.0009(13)
C2 0.0219(17) 0.0182(16) 0.0277(18) 0.0022(13) 0.0011(14) -0.0021(13)
C3 0.0315(19) 0.0274(18) 0.0261(18) 0.0026(14) 0.0030(15) 0.0033(15)
C4 0.032(2) 0.032(2) 0.040(2) 0.0038(16) -0.0026(17) 0.0092(16)
C5 0.047(2) 0.035(2) 0.040(2) 0.0168(17) -0.0049(19) 0.0066(18)
C6 0.043(2) 0.059(3) 0.037(2) 0.0214(19) 0.0091(19) 0.001(2)
C7 0.029(2) 0.045(2) 0.039(2) 0.0171(18) 0.0093(17) 0.0058(17)
C8 0.0190(16) 0.0252(17) 0.0183(16) 0.0033(13) 0.0011(13) -0.0027(13)
C9 0.0270(19) 0.0207(17) 0.037(2) 0.0027(14) 0.0047(15) -0.0004(14)
C10 0.0270(19) 0.0255(18) 0.039(2) 0.0099(15) -0.0002(16) -0.0077(15)
C11 0.0168(17) 0.038(2) 0.035(2) 0.0095(16) 0.0008(15) -0.0050(15)
C12 0.0198(18) 0.038(2) 0.038(2) -0.0014(16) 0.0027(15) 0.0066(15)
C13 0.0241(18) 0.0210(16) 0.0273(18) -0.0003(13) -0.0007(14) -0.0020(13)
C14 0.0207(17) 0.0269(17) 0.0191(17) -0.0023(13) 0.0033(13) -0.0022(13)
C15 0.046(2) 0.0254(18) 0.031(2) -0.0037(15) 0.0005(17) 0.0005(16)
C16 0.044(2) 0.039(2) 0.033(2) -0.0134(17) -0.0019(18) 0.0009(17)
C17 0.037(2) 0.057(3) 0.0204(19) -0.0051(17) -0.0045(16) -0.0013(18)
C18 0.046(2) 0.038(2) 0.030(2) 0.0057(16) -0.0069(17) 0.0012(17)
C19 0.0318(19) 0.0303(19) 0.0274(19) -0.0022(15) -0.0016(15) -0.0023(15)
C20 0.0234(17) 0.0162(15) 0.0247(17) -0.0053(13) 0.0025(14) -0.0038(13)
C21 0.032(2) 0.0336(19) 0.0244(18) -0.0032(15) 0.0079(15) 0.0036(15)
C22 0.030(2) 0.048(2) 0.035(2) -0.0101(18) 0.0130(17) 0.0025(17)
C23 0.0245(19) 0.036(2) 0.049(2) -0.0155(18) 0.0035(17) 0.0085(16)
C24 0.031(2) 0.0292(19) 0.037(2) -0.0013(15) -0.0053(16) 0.0049(15)
C25 0.0271(18) 0.0230(17) 0.0261(18) -0.0018(14) 0.0038(14) 0.0002(14)
N1 0.0219(14) 0.0169(13) 0.0197(14) 0.0005(10) 0.0025(11) 0.0004(10)
Si1 0.0296(5) 0.0180(4) 0.0255(5) -0.0042(4) 0.0049(4) -0.0039(4)
C26 0.042(2) 0.040(2) 0.039(2) -0.0133(17) 0.0014(18) -0.0135(18)
C27 0.043(2) 0.037(2) 0.030(2) -0.0132(16) 0.0096(17) -0.0089(17)
C28 0.064(3) 0.0166(18) 0.049(2) -0.0059(16) 0.015(2) -0.0010(17)
N2 0.0182(13) 0.0170(13) 0.0215(14) -0.0008(10) 0.0036(11) 0.0006(10)
Si2 0.0230(5) 0.0174(4) 0.0284(5) -0.0017(4) 0.0041(4) -0.0035(4)
C29 0.036(2) 0.0221(18) 0.055(2) -0.0019(16) 0.0067(18) -0.0062(15)
C30 0.039(2) 0.033(2) 0.070(3) 0.0059(19) -0.014(2) -0.0122(17)
C31 0.061(3) 0.048(2) 0.046(2) -0.0131(19) 0.024(2) -0.032(2)
Ga1 0.01815(18) 0.02010(18) 0.01869(18) 0.00236(14) 0.00248(13) 0.00233(14)
N3 0.0181(13) 0.0257(14) 0.0168(13) 0.0018(11) 0.0013(10) 0.0028(11)
N4 0.0200(14) 0.0252(14) 0.0194(14) 0.0019(11) 0.0025(11) 0.0065(11)
C32 0.0239(18) 0.042(2) 0.0237(18) -0.0003(15) 0.0066(14) 0.0085(15)
C33 0.0312(19) 0.043(2) 0.0170(17) 0.0042(15) 0.0043(14) 0.0065(16)
C34 0.0138(15) 0.0270(17) 0.0192(16) 0.0020(13) 0.0044(12) 0.0028(13)
C35 0.0219(17) 0.0244(17) 0.0228(17) -0.0009(13) 0.0005(13) 0.0006(13)
C36 0.0194(17) 0.0328(19) 0.0304(19) -0.0021(15) 0.0004(14) -0.0017(14)
C37 0.0172(17) 0.041(2) 0.0267(19) 0.0084(15) 0.0016(14) 0.0052(15)
C38 0.0241(18) 0.0241(17) 0.0322(19) 0.0038(14) 0.0042(15) 0.0059(14)
C39 0.0227(17) 0.0236(17) 0.0207(17) 0.0010(13) 0.0052(14) -0.0003(13)
C40 0.0254(19) 0.0277(19) 0.052(2) -0.0093(17) -0.0042(17) 0.0029(15)
C41 0.068(3) 0.033(2) 0.049(3) -0.0124(18) -0.004(2) 0.000(2)
C42 0.094(4) 0.031(2) 0.058(3) 0.008(2) -0.001(3) 0.011(2)
C43 0.0247(18) 0.0278(18) 0.033(2) -0.0013(15) 0.0009(15) -0.0001(14)
C44 0.070(3) 0.051(3) 0.033(2) -0.0085(19) 0.005(2) -0.019(2)
C45 0.043(2) 0.0228(18) 0.048(2) -0.0018(16) 0.0019(18) -0.0036(16)
C46 0.0260(18) 0.0293(18) 0.0165(16) 0.0042(13) 0.0039(14) 0.0068(14)
C47 0.0282(19) 0.0296(18) 0.0247(18) 0.0024(14) -0.0024(14) 0.0049(15)
C48 0.028(2) 0.042(2) 0.041(2) 0.0039(17) -0.0105(17) 0.0024(16)
C49 0.037(2) 0.035(2) 0.044(2) 0.0080(17) -0.0113(18) 0.0137(17)
C50 0.043(2) 0.0257(19) 0.034(2) 0.0046(15) -0.0028(17) 0.0081(16)
C51 0.0313(19) 0.0293(18) 0.0191(17) 0.0003(14) 0.0032(14) 0.0076(15)
C52 0.032(2) 0.0275(19) 0.034(2) 0.0038(15) -0.0043(16) 0.0025(15)
C53 0.067(3) 0.041(2) 0.074(3) 0.015(2) 0.026(2) 0.005(2)
C54 0.058(3) 0.029(2) 0.046(2) 0.0018(17) -0.002(2) 0.0007(18)
C55 0.040(2) 0.0271(19) 0.042(2) 0.0039(16) -0.0012(17) 0.0015(16)
C56 0.053(3) 0.097(4) 0.060(3) -0.012(3) 0.018(2) -0.030(3)
C57 0.070(3) 0.046(2) 0.051(3) -0.008(2) 0.004(2) -0.012(2)
O1 0.0230(12) 0.0297(12) 0.0209(12) -0.0039(9) -0.0014(9) 0.0076(9)
C58 0.0242(18) 0.0275(18) 0.0278(18) -0.0028(14) 0.0046(14) 0.0084(14)
C59 0.039(2) 0.050(2) 0.039(2) -0.0050(18) -0.0061(18) 0.0227(18)
C60 0.031(2) 0.052(2) 0.045(2) -0.0020(19) -0.0103(18) 0.0031(18)
C61 0.047(2) 0.049(2) 0.048(3) -0.0209(19) -0.020(2) 0.0206(19)
O2 0.0227(12) 0.0261(12) 0.0270(12) 0.0091(10) 0.0024(9) 0.0013(9)
C62 0.0241(18) 0.0330(19) 0.041(2) 0.0085(16) -0.0056(16) -0.0055(15)
C63 0.017(4) 0.036(5) 0.030(5) 0.001(4) -0.004(4) 0.004(3)
C64 0.033(5) 0.022(5) 0.046(6) 0.010(4) 0.013(4) 0.016(4)
C65 0.032(2) 0.035(2) 0.042(2) 0.0191(17) 0.0075(17) 0.0026(16)
O2A 0.0227(12) 0.0261(12) 0.0270(12) 0.0091(10) 0.0024(9) 0.0013(9)
C62A 0.0241(18) 0.0330(19) 0.041(2) 0.0085(16) -0.0056(16) -0.0055(15)
C63A 0.022(4) 0.034(5) 0.032(5) 0.000(4) -0.005(4) 0.000(4)
C64A 0.042(5) 0.017(5) 0.039(5) 0.005(4) 0.009(4) 0.017(3)
C65A 0.032(2) 0.035(2) 0.042(2) 0.0191(17) 0.0075(17) 0.0026(16)

loop_
_atom_type_symbol
_atom_type_description
_atom_type_scat_dispersion_real
_atom_type_scat_dispersion_imag
_atom_type_scat_source
C C 0.0033 0.0016 'International Tables Vol C Tables 4.2.6.8 and 6.1.1.4'
H H 0.0000 0.0000 'International Tables Vol C Tables 4.2.6.8 and 6.1.1.4'
N N 0.0061 0.0033 'International Tables Vol C Tables 4.2.6.8 and 6.1.1.4'
O O 0.0106 0.0060 'International Tables Vol C Tables 4.2.6.8 and 6.1.1.4'
Si Si 0.0817 0.0704 'International Tables Vol C Tables 4.2.6.8 and 6.1.1.4'
P P 0.1023 0.0942 'International Tables Vol C Tables 4.2.6.8 and 6.1.1.4'
Ga Ga 0.2307 1.6083 'International Tables Vol C Tables 4.2.6.8 and 6.1.1.4'
Y Y -2.7962 3.5667 'International Tables Vol C Tables 4.2.6.8 and 6.1.1.4'

loop_
_geom_angle_atom_site_label_1
_geom_angle_atom_site_label_2
_geom_angle_atom_site_label_3
_geom_angle
_geom_angle_site_symmetry_1
_geom_angle_site_symmetry_3
_geom_angle_publ_flag
O1 Y1 Ga1 81.33(5) . . ?
O2 Y1 Ga1 85.45(5) . . ?
C1 Y1 Ga1 178.92(7) . . ?
N2 Y1 Ga1 113.39(6) . . ?
N1 Y1 Ga1 112.11(6) . . ?
O1 Y1 O2 166.78(7) . . ?
O1 Y1 C1 97.91(9) . . ?
O2 Y1 C1 95.30(9) . . ?
O1 Y1 N2 92.62(7) . . ?
O2 Y1 N2 93.03(8) . . ?
C1 Y1 N2 67.36(9) . . ?
O1 Y1 N1 90.50(8) . . ?
O2 Y1 N1 94.07(7) . . ?
C1 Y1 N1 67.09(9) . . ?
N2 Y1 N1 134.34(8) . . ?
N1 P1 C1 106.14(14) . . ?
N1 P1 C8 114.68(13) . . ?
C1 P1 C8 112.83(14) . . ?
N1 P1 C2 111.01(13) . . ?
C1 P1 C2 111.33(14) . . ?
C8 P1 C2 100.95(13) . . ?
N2 P2 C1 106.10(13) . . ?
N2 P2 C14 112.44(13) . . ?
C1 P2 C14 114.02(14) . . ?
N2 P2 C20 110.75(13) . . ?
C1 P2 C20 110.28(14) . . ?
C14 P2 C20 103.32(14) . . ?
P1 C1 P2 171.2(2) . . ?
P1 C1 Y1 93.61(13) . . ?
P2 C1 Y1 93.44(13) . . ?
C3 C2 C7 117.7(3) . . ?
C3 C2 P1 120.9(2) . . ?
C7 C2 P1 120.7(2) . . ?
C2 C3 C4 121.6(3) . . ?
C5 C4 C3 119.8(3) . . ?
C4 C5 C6 119.6(3) . . ?
C7 C6 C5 120.0(3) . . ?
C6 C7 C2 121.2(3) . . ?
C13 C8 C9 118.4(3) . . ?
C13 C8 P1 118.8(2) . . ?
C9 C8 P1 122.3(2) . . ?
C10 C9 C8 120.8(3) . . ?
C11 C10 C9 120.2(3) . . ?
C10 C11 C12 119.7(3) . . ?
C13 C12 C11 120.3(3) . . ?
C12 C13 C8 120.5(3) . . ?
C15 C14 C19 118.3(3) . . ?
C15 C14 P2 123.2(2) . . ?
C19 C14 P2 118.5(2) . . ?
C14 C15 C16 121.0(3) . . ?
C17 C16 C15 120.0(3) . . ?
C16 C17 C18 120.4(3) . . ?
C17 C18 C19 119.3(3) . . ?
C14 C19 C18 121.0(3) . . ?
C21 C20 C25 118.2(3) . . ?
C21 C20 P2 120.7(2) . . ?
C25 C20 P2 120.3(2) . . ?
C22 C21 C20 120.8(3) . . ?
C23 C22 C21 120.5(3) . . ?
C22 C23 C24 119.7(3) . . ?
C23 C24 C25 120.0(3) . . ?
C24 C25 C20 120.8(3) . . ?
P1 N1 Si1 134.10(15) . . ?
P1 N1 Y1 92.80(10) . . ?
Si1 N1 Y1 132.80(13) . . ?
N1 Si1 C27 108.93(13) . . ?
N1 Si1 C26 112.98(14) . . ?
C27 Si1 C26 106.95(16) . . ?
N1 Si1 C28 113.88(14) . . ?
C27 Si1 C28 106.21(17) . . ?
C26 Si1 C28 107.46(17) . . ?
P2 N2 Si2 132.22(15) . . ?
P2 N2 Y1 93.01(10) . . ?
Si2 N2 Y1 134.54(13) . . ?
N2 Si2 C31 106.93(14) . . ?
N2 Si2 C30 113.78(14) . . ?
C31 Si2 C30 108.41(19) . . ?
N2 Si2 C29 113.75(14) . . ?
C31 Si2 C29 106.64(18) . . ?
C30 Si2 C29 107.00(17) . . ?
N4 Ga1 N3 84.14(10) . . ?
N4 Ga1 Y1 138.22(7) . . ?
N3 Ga1 Y1 137.14(7) . . ?
C32 N3 C34 116.4(2) . . ?
C32 N3 Ga1 110.69(19) . . ?
C34 N3 Ga1 132.86(19) . . ?
C33 N4 C46 119.2(2) . . ?
C33 N4 Ga1 111.89(19) . . ?
C46 N4 Ga1 128.33(19) . . ?
C33 C32 N3 117.2(3) . . ?
C32 C33 N4 116.1(3) . . ?
C39 C34 C35 119.4(3) . . ?
C39 C34 N3 120.4(3) . . ?
C35 C34 N3 120.2(3) . . ?
C36 C35 C34 119.0(3) . . ?
C36 C35 C40 120.7(3) . . ?
C34 C35 C40 120.3(3) . . ?
C37 C36 C35 121.2(3) . . ?
C38 C37 C36 119.9(3) . . ?
C37 C38 C39 121.2(3) . . ?
C38 C39 C34 119.0(3) . . ?
C38 C39 C43 120.1(3) . . ?
C34 C39 C43 120.9(3) . . ?
C35 C40 C42 111.7(3) . . ?
C35 C40 C41 113.7(3) . . ?
C42 C40 C41 110.1(3) . . ?
C44 C43 C39 112.9(3) . . ?
C44 C43 C45 109.2(3) . . ?
C39 C43 C45 111.7(3) . . ?
C47 C46 C51 120.2(3) . . ?
C47 C46 N4 119.9(3) . . ?
C51 C46 N4 119.8(3) . . ?
C48 C47 C46 118.7(3) . . ?
C48 C47 C52 119.4(3) . . ?
C46 C47 C52 121.9(3) . . ?
C49 C48 C47 121.2(3) . . ?
C50 C49 C48 119.5(3) . . ?
C49 C50 C51 121.4(3) . . ?
C50 C51 C46 118.9(3) . . ?
C50 C51 C55 119.6(3) . . ?
C46 C51 C55 121.5(3) . . ?
C53 C52 C47 112.8(3) . . ?
C53 C52 C54 110.1(3) . . ?
C47 C52 C54 110.1(3) . . ?
C56 C55 C57 109.5(3) . . ?
C56 C55 C51 110.9(3) . . ?
C57 C55 C51 112.6(3) . . ?
C61 O1 C58 108.4(2) . . ?
C61 O1 Y1 128.84(18) . . ?
C58 O1 Y1 122.66(17) . . ?
O1 C58 C59 105.7(2) . . ?
C60 C59 C58 103.8(3) . . ?
C61 C60 C59 101.8(3) . . ?
O1 C61 C60 105.1(3) . . ?
C65 O2 C62 109.2(2) . . ?
C65 O2 Y1 126.28(16) . . ?
C62 O2 Y1 123.46(16) . . ?
O2 C62 C63 107.4(3) . . ?
C64 C63 C62 99.5(5) . . ?
C63 C64 C65 102.5(5) . . ?
O2 C65 C64 103.2(4) . . ?

loop_
_geom_bond_atom_site_label_1
_geom_bond_atom_site_label_2
_geom_bond_distance
_geom_bond_site_symmetry_2
_geom_bond_publ_flag
Y1 Ga1 3.1757(4) . ?
Y1 O1 2.331(2) . ?
Y1 O2 2.3468(19) . ?
Y1 C1 2.348(3) . ?
Y1 N2 2.369(2) . ?
Y1 N1 2.377(2) . ?
P1 N1 1.629(2) . ?
P1 C1 1.637(3) . ?
P1 C8 1.826(3) . ?
P1 C2 1.830(3) . ?
P2 N2 1.630(2) . ?
P2 C1 1.643(3) . ?
P2 C14 1.826(3) . ?
P2 C20 1.827(3) . ?
C2 C3 1.374(4) . ?
C2 C7 1.387(4) . ?
C3 C4 1.384(4) . ?
C4 C5 1.373(5) . ?
C5 C6 1.378(5) . ?
C6 C7 1.378(5) . ?
C8 C13 1.391(4) . ?
C8 C9 1.392(4) . ?
C9 C10 1.380(4) . ?
C10 C11 1.374(4) . ?
C11 C12 1.383(4) . ?
C12 C13 1.379(4) . ?
C14 C15 1.382(4) . ?
C14 C19 1.385(4) . ?
C15 C16 1.386(5) . ?
C16 C17 1.363(5) . ?
C17 C18 1.382(5) . ?
C18 C19 1.388(4) . ?
C20 C21 1.388(4) . ?
C20 C25 1.394(4) . ?
C21 C22 1.381(4) . ?
C22 C23 1.373(5) . ?
C23 C24 1.382(5) . ?
C24 C25 1.384(4) . ?
N1 Si1 1.714(2) . ?
Si1 C27 1.861(3) . ?
Si1 C26 1.872(3) . ?
Si1 C28 1.874(3) . ?
N2 Si2 1.716(2) . ?
Si2 C31 1.860(4) . ?
Si2 C30 1.860(4) . ?
Si2 C29 1.863(3) . ?
Ga1 N4 1.925(2) . ?
Ga1 N3 1.936(2) . ?
N3 C32 1.396(4) . ?
N3 C34 1.419(4) . ?
N4 C33 1.390(4) . ?
N4 C46 1.423(4) . ?
C32 C33 1.338(4) . ?
C34 C39 1.414(4) . ?
C34 C35 1.417(4) . ?
C35 C36 1.383(4) . ?
C35 C40 1.520(4) . ?
C36 C37 1.382(4) . ?
C37 C38 1.373(4) . ?
C38 C39 1.388(4) . ?
C39 C43 1.526(4) . ?
C40 C42 1.521(5) . ?
C40 C41 1.527(5) . ?
C43 C44 1.525(5) . ?
C43 C45 1.533(4) . ?
C46 C47 1.400(4) . ?
C46 C51 1.408(4) . ?
C47 C48 1.400(4) . ?
C47 C52 1.518(4) . ?
C48 C49 1.380(5) . ?
C49 C50 1.378(5) . ?
C50 C51 1.388(4) . ?
C51 C55 1.520(5) . ?
C52 C53 1.518(5) . ?
C52 C54 1.527(5) . ?
C55 C56 1.511(5) . ?
C55 C57 1.518(5) . ?
O1 C61 1.451(4) . ?
O1 C58 1.458(3) . ?
C58 C59 1.506(4) . ?
C59 C60 1.503(5) . ?
C60 C61 1.492(5) . ?
O2 C65 1.442(3) . ?
O2 C62 1.444(3) . ?
C62 C63 1.519(4) . ?
C63 C64 1.518(5) . ?
C64 C65 1.535(5) . ?
C63A C64A 1.517(5) . ?
